data_4343914
loop_
_publ_author_name
'Simmons, C.J.'
'Stratemeier, H.'
'Hitchman, M.A.'
'Riley, M.J.'

_publ_section_title
;
 Influence of lattice interactions on the Jahn-Teller distortion of the
 [Cu (H2 O)6](2+) ion: dependence of the crystal structure of K2 [Cu (H2
 O)6] (S O4)(2x) (Se O4)(2-2x) upon the sulfate/selenate ratio
;
_journal_name_full 'Inorganic Chemistry'
_journal_page_first 1021
_journal_page_last 1031
_journal_volume 45
_journal_year 2006
_chemical_formula_sum 'Cu H12 K2 O13.996 S1.571 Se0.428'
_chemical_name_systematic 'K2 (Cu (H2 O)6) (S O4)1.571 (Se O4)0.428'
_space_group_IT_number 14
_symmetry_space_group_name_Hall '-P 2yab'
_symmetry_space_group_name_H-M 'P 1 21/a 1'
_cell_angle_alpha 90
_cell_angle_beta 104
_cell_angle_gamma 90
_cell_formula_units_Z 2
_cell_length_a 9.0911
_cell_length_b 12.114
_cell_length_c 6.1717
_cell_volume 659.497
_citation_journal_id_ASTM INOCAJ
_cod_data_source_file Simmons_INOCAJ_2006_677.cif
_cod_data_source_block H12Cu1K2O13.996S1.571Se0.428
_cod_original_cell_volume 659.4971
_cod_original_sg_symbol_Hall '-P 2ybc (z,y,-x)'
_cod_original_formula_sum 'H12 Cu1 K2 O13.996 S1.571 Se0.428'
_cod_database_code 4343914

loop_
_symmetry_equiv_pos_as_xyz
x,y,z
-x+1/2,y+1/2,-z
-x,-y,-z
x-1/2,-y-1/2,z

loop_
_atom_site_label
_atom_site_type_symbol
_atom_site_fract_x
_atom_site_fract_y
_atom_site_fract_z
_atom_site_occupancy
_atom_site_U_iso_or_equiv
O1 O-2 0.3962 0.23689 0.5767 0.786 0.0
Cu1 Cu+2 0 0 0 1 0.0
O3 O-2 0.27164 0.05986 0.6079 0.786 0.0
O11 O-2 0.3959 0.1717 0.9653 0.214 0.0
H2 H+1 0.2427 0.121 0.092 1 0.0
H3 H+1 -0.281 0.1113 -0.069 1 0.0
O9 O-2 0.5597 0.0689 0.7696 0.214 0.0
O10 O-2 0.2655 0.0622 0.5982 0.214 0.0
H4 H+1 -0.175 0.1803 0.01 1 0.0
O4 O-2 0.3823 0.16551 0.9469 0.786 0.0
H1 H+1 0.194 0.092 0.275 1 0.0
H5 H+1 -0.092 -0.0656 0.318 1 0.0
O8 O-2 0.4041 0.2357 0.5786 0.214 0.0
H6 H+1 0.028 -0.1294 0.327 1 0.0
O5 O-2 0.15959 0.11008 0.16241 1 0.0
S1 S+6 0.39703 0.13619 0.70716 0.7857 0.0
O2 O-2 0.54428 0.07308 0.7294 0.786 0.0
O6 O-2 -0.1883 0.11933 0.03848 1 0.0
O7 O-2 -0.00312 -0.06418 0.28712 1 0.0
Se1 Se+6 0.40991 0.13146 0.73955 0.214 0.0
K1 K+1 0.12394 0.34486 0.34144 1 0.0
